data_1502884
loop_
_publ_author_name
'Kawato, Yuji'
'Takahashi, Noriko'
'Kumagai, Naoya'
'Shibasaki, Masakatsu'

_publ_section_title
;
 Catalytic asymmetric conjugate addition of alpha-cyanoketones for the
 construction of a quaternary stereogenic center.
;
_journal_issue 7
_journal_name_full 'Organic letters'
_journal_page_first 1484
_journal_page_last 1487
_journal_paper_doi 10.1021/ol100183s
_journal_volume 12
_journal_year 2010
_chemical_absolute_configuration ad
_chemical_formula_moiety 'C16 H17 N O2 '
_chemical_formula_sum 'C16 H17 N O2'
_chemical_formula_weight 255.32
_space_group_IT_number 4
_symmetry_cell_setting monoclinic
_symmetry_Int_Tables_number 4
_symmetry_space_group_name_Hall 'P 2yb'
_symmetry_space_group_name_H-M 'P 1 21 1'
_cell_angle_alpha 90.0000
_cell_angle_beta 95.8187(14)
_cell_angle_gamma 90.0000
_cell_formula_units_Z 4
_cell_length_a 7.13575(15)
_cell_length_b 11.5318(3)
_cell_length_c 16.6052(4)
_cell_measurement_reflns_used 13814
_cell_measurement_temperature 103.1
_cell_measurement_theta_max 68.3
_cell_measurement_theta_min 3.8
_cell_volume 1359.37(6)
_computing_cell_refinement PROCESS-AUTO
_computing_data_collection PROCESS-AUTO
_computing_data_reduction CrystalStructure
_computing_publication_material 'CrystalStructure 3.8'
_computing_structure_refinement CRYSTALS
_computing_structure_solution SIR92
_diffrn_ambient_temperature 103.1
_diffrn_detector_area_resol_mean 10.00
_diffrn_measured_fraction_theta_full 0.998
_diffrn_measured_fraction_theta_max 0.998
_diffrn_measurement_device_type 'Rigaku RAXIS-RAPID'
_diffrn_measurement_method \w
_diffrn_radiation_type 'Cu K\a'
_diffrn_radiation_wavelength 1.54187
_diffrn_reflns_av_R_equivalents 0.056
_diffrn_reflns_limit_h_max 8
_diffrn_reflns_limit_h_min -8
_diffrn_reflns_limit_k_max 13
_diffrn_reflns_limit_k_min -13
_diffrn_reflns_limit_l_max 19
_diffrn_reflns_limit_l_min -20
_diffrn_reflns_number 15819
_diffrn_reflns_theta_full 68.23
_diffrn_reflns_theta_max 68.23
_exptl_absorpt_coefficient_mu 0.657
_exptl_absorpt_correction_T_max 0.913
_exptl_absorpt_correction_T_min 0.792
_exptl_absorpt_correction_type multi-scan
_exptl_absorpt_process_details
;
    Higashi, T. (1995). Program for Absorption Correction.
    Rigaku Corporation, Tokyo, Japan.
;
_exptl_crystal_colour colorless
_exptl_crystal_density_diffrn 1.247
_exptl_crystal_density_method 'not measured'
_exptl_crystal_description block
_exptl_crystal_F_000 544.00
_exptl_crystal_size_max 0.33
_exptl_crystal_size_mid 0.23
_exptl_crystal_size_min 0.14
_refine_diff_density_max 0.54
_refine_diff_density_min -0.52
_refine_ls_abs_structure_details 'Flack, H. D. (1983), Acta Cryst. A39, 876-881.  2181 Friedel Pairs'
_refine_ls_abs_structure_Flack 0.1(2)
_refine_ls_extinction_method none
_refine_ls_goodness_of_fit_ref 0.975
_refine_ls_hydrogen_treatment constr
_refine_ls_number_parameters 378
_refine_ls_number_reflns 4799
_refine_ls_R_factor_gt 0.0483
_refine_ls_shift/su_max 0.0000
_refine_ls_structure_factor_coef Fsqd
_refine_ls_weighting_details 'w = 1/[1.0000\s(Fo^2^)]/(4Fo^2^)'
_refine_ls_weighting_scheme calc
_refine_ls_wR_factor_ref 0.1246
_reflns_number_gt 3477
_reflns_number_total 4799
_reflns_threshold_expression F^2^>2.0\s(F^2^)
_cod_data_source_file ol100183s_si_001.cif
_cod_data_source_block '_091107michael'
_cod_original_cell_volume 1359.36(5)
_cod_original_formula_sum 'C16 H17 N O2 '
_cod_database_code 1502884

loop_
_symmetry_equiv_pos_site_id
_symmetry_equiv_pos_as_xyz
1 +X,+Y,+Z
2 -X,1/2+Y,-Z

loop_
_atom_site_label
_atom_site_type_symbol
_atom_site_fract_x
_atom_site_fract_y
_atom_site_fract_z
_atom_site_U_iso_or_equiv
_atom_site_adp_type
_atom_site_occupancy
_atom_site_symmetry_multiplicity
_atom_site_calc_flag
_atom_site_refinement_flags
O(1) O 0.9521(3) 0.08083(19) 0.54707(12) 0.0407(6) Uani 1.00 1 d .
O(2) O 0.5302(3) 0.16151(19) 0.83670(14) 0.0440(7) Uani 1.00 1 d .
O(3) O 0.7761(3) 0.0887(2) 0.21802(13) 0.0475(7) Uani 1.00 1 d .
O(4) O 0.6957(3) 0.4077(2) 1.11109(14) 0.0493(7) Uani 1.00 1 d .
N(1) N 0.7244(4) 0.6117(2) 0.94655(18) 0.0551(10) Uani 1.00 1 d .
N(2) N 0.4248(4) 0.2096(2) 0.33048(18) 0.0524(9) Uani 1.00 1 d .
C(1) C 0.9657(4) 0.1877(2) 0.70031(17) 0.0331(8) Uani 1.00 1 d .
C(2) C 0.9131(4) 0.3586(3) 0.77771(19) 0.0377(9) Uani 1.00 1 d .
C(7) C 0.7837(4) 0.2421(2) 0.31908(17) 0.0325(8) Uani 1.00 1 d .
C(8) C 0.5371(4) 0.4193(2) 1.0789(2) 0.0368(9) Uani 1.00 1 d .
C(9) C 0.9678(4) 0.2430(3) 0.77565(18) 0.0348(8) Uani 1.00 1 d .
C(10) C 0.4565(4) 0.3606(2) 0.84949(17) 0.0349(8) Uani 1.00 1 d .
C(11) C 0.9122(4) 0.2473(3) 0.62848(18) 0.0328(8) Uani 1.00 1 d .
C(12) C 0.8384(4) 0.3682(2) 0.30292(19) 0.0377(9) Uani 1.00 1 d .
C(13) C 0.8607(4) 0.2518(2) 0.47267(17) 0.0355(8) Uani 1.00 1 d .
C(14) C 0.5802(4) 0.2255(3) 0.32465(19) 0.0400(9) Uani 1.00 1 d .
C(15) C 0.3694(4) 0.3568(3) 0.67225(19) 0.0395(9) Uani 1.00 1 d .
C(16) C 0.5113(4) 0.3441(2) 0.93927(17) 0.0347(8) Uani 1.00 1 d .
C(17) C 0.8940(4) 0.1876(2) 0.39514(17) 0.0324(8) Uani 1.00 1 d .
C(18) C 0.8452(4) 0.1787(2) 0.24414(18) 0.0352(9) Uani 1.00 1 d .
C(19) C 0.4793(4) 0.2507(3) 0.80174(19) 0.0352(9) Uani 1.00 1 d .
C(20) C 0.8562(4) 0.3633(2) 0.63245(18) 0.0346(8) Uani 1.00 1 d .
C(22) C 0.4233(4) 0.1541(3) 0.5831(2) 0.0421(10) Uani 1.00 1 d .
C(23) C 0.4628(4) 0.1557(2) 0.6678(2) 0.0394(9) Uani 1.00 1 d .
C(24) C 0.8554(4) 0.4178(3) 0.70646(19) 0.0379(9) Uani 1.00 1 d .
C(25) C 0.4368(4) 0.2564(3) 0.71213(19) 0.0350(8) Uani 1.00 1 d .
C(26) C 0.9992(4) 0.2470(2) 0.21122(18) 0.0380(9) Uani 1.00 1 d .
C(27) C 0.1976(4) 0.4160(2) 1.04757(19) 0.0404(9) Uani 1.00 1 d .
C(28) C 0.9136(4) 0.1833(2) 0.55028(18) 0.0327(8) Uani 1.00 1 d .
C(29) C 0.3301(4) 0.3554(3) 0.5879(2) 0.0429(9) Uani 1.00 1 d .
C(30) C 0.2837(4) 0.4985(2) 0.98863(19) 0.0391(9) Uani 1.00 1 d .
C(32) C 0.6189(4) 0.5443(3) 0.96611(19) 0.0401(9) Uani 1.00 1 d .
C(33) C 0.3576(4) 0.2559(3) 0.5456(2) 0.0428(10) Uani 1.00 1 d .
C(34) C 0.4889(4) 0.4559(2) 0.98960(19) 0.0338(8) Uani 1.00 1 d .
C(35) C 0.3554(4) 0.3989(3) 1.11593(19) 0.0421(9) Uani 1.00 1 d .
C(36) C 1.0227(4) 0.3573(2) 0.26273(19) 0.0404(9) Uani 1.00 1 d .
C(37) C 1.0208(4) 0.1763(3) 0.85303(19) 0.0450(10) Uani 1.00 1 d .
C(38) C 0.4475(5) 0.0457(3) 0.5371(2) 0.0591(13) Uani 1.00 1 d .
H(1) H 1.0014 0.1085 0.6983 0.039 Uiso 1.00 1 c R
H(2) H 0.9154 0.3970 0.8284 0.045 Uiso 1.00 1 c R
H(3) H 0.3511 0.4253 0.7022 0.047 Uiso 1.00 1 c R
H(4) H 0.8188 0.4046 0.5840 0.041 Uiso 1.00 1 c R
H(5) H 0.5091 0.0877 0.6954 0.047 Uiso 1.00 1 c R
H(6) H 0.8161 0.4963 0.7088 0.045 Uiso 1.00 1 c R
H(7) H 0.2820 0.4229 0.5602 0.051 Uiso 1.00 1 c R
H(8) H 0.3345 0.2576 0.4883 0.052 Uiso 1.00 1 c R
H(9) H 0.9123 0.1419 0.8718 0.053 Uiso 1.00 1 c R
H(10) H 1.0770 0.2280 0.8930 0.053 Uiso 1.00 1 c R
H(11) H 1.1085 0.1175 0.8429 0.053 Uiso 1.00 1 c R
H(12) H 0.5717 0.0427 0.5214 0.072 Uiso 1.00 1 c R
H(13) H 0.3593 0.0446 0.4902 0.072 Uiso 1.00 1 c R
H(14) H 0.4268 -0.0194 0.5701 0.072 Uiso 1.00 1 c R
H(15) H 0.7439 0.4053 0.2675 0.045 Uiso 1.00 1 c R
H(16) H 0.8576 0.4105 0.3522 0.045 Uiso 1.00 1 c R
H(17) H 1.1125 0.2031 0.2166 0.046 Uiso 1.00 1 c R
H(18) H 0.9671 0.2659 0.1559 0.046 Uiso 1.00 1 c R
H(19) H 0.0895 0.4494 1.0673 0.048 Uiso 1.00 1 c R
H(20) H 0.1642 0.3444 1.0217 0.048 Uiso 1.00 1 c R
H(21) H 0.2197 0.4938 0.9357 0.047 Uiso 1.00 1 c R
H(22) H 0.2811 0.5763 1.0074 0.047 Uiso 1.00 1 c R
H(23) H 0.3519 0.3226 1.1373 0.051 Uiso 1.00 1 c R
H(24) H 0.3443 0.4535 1.1580 0.051 Uiso 1.00 1 c R
H(25) H 1.0404 0.4228 0.2297 0.049 Uiso 1.00 1 c R
H(26) H 1.1268 0.3502 0.3029 0.048 Uiso 1.00 1 c R
H(27) H 0.3284 0.3841 0.8412 0.042 Uiso 1.00 1 c R
H(28) H 0.5342 0.4194 0.8304 0.042 Uiso 1.00 1 c R
H(29) H 0.9335 0.3209 0.4748 0.042 Uiso 1.00 1 c R
H(30) H 0.7308 0.2710 0.4700 0.042 Uiso 1.00 1 c R
H(31) H 0.4325 0.2857 0.9580 0.042 Uiso 1.00 1 c R
H(32) H 0.6388 0.3193 0.9470 0.042 Uiso 1.00 1 c R
H(33) H 0.8538 0.1096 0.4000 0.039 Uiso 1.00 1 c R
H(34) H 1.0248 0.1889 0.3887 0.039 Uiso 1.00 1 c R

loop_
_atom_site_aniso_label
_atom_site_aniso_U_11
_atom_site_aniso_U_22
_atom_site_aniso_U_33
_atom_site_aniso_U_12
_atom_site_aniso_U_13
_atom_site_aniso_U_23
O(1) 0.0494(13) 0.0324(13) 0.0389(13) 0.0004(11) -0.0024(10) 0.0012(10)
O(2) 0.0524(15) 0.0367(13) 0.0433(14) 0.0030(11) 0.0060(11) -0.0041(11)
O(3) 0.0521(15) 0.0461(14) 0.0438(14) -0.0067(12) 0.0023(11) -0.0082(12)
O(4) 0.0453(14) 0.0652(17) 0.0353(13) 0.0064(12) -0.0064(11) 0.0010(12)
N(1) 0.062(2) 0.052(2) 0.053(2) -0.0115(17) 0.0110(16) -0.0049(16)
N(2) 0.0386(17) 0.074(2) 0.0437(17) 0.0031(16) -0.0013(14) -0.0020(15)
C(1) 0.0285(16) 0.0402(19) 0.0294(16) -0.0010(13) -0.0026(12) 0.0039(14)
C(2) 0.0322(16) 0.046(2) 0.0333(18) -0.0037(15) -0.0018(14) -0.0053(16)
C(7) 0.0320(17) 0.0402(18) 0.0248(15) -0.0006(14) 0.0008(13) -0.0035(14)
C(8) 0.0416(19) 0.0343(18) 0.0338(18) -0.0003(15) 0.0009(15) -0.0040(14)
C(9) 0.0292(16) 0.048(2) 0.0263(16) -0.0036(14) -0.0016(13) 0.0015(15)
C(10) 0.0388(17) 0.0382(18) 0.0276(16) 0.0027(15) 0.0034(13) 0.0005(14)
C(11) 0.0277(15) 0.0414(18) 0.0288(16) -0.0029(13) 0.0005(12) -0.0053(14)
C(12) 0.0475(19) 0.0348(18) 0.0308(16) 0.0043(15) 0.0037(14) 0.0020(15)
C(13) 0.0384(18) 0.0379(18) 0.0288(16) 0.0038(15) -0.0038(14) 0.0017(15)
C(14) 0.0373(19) 0.052(2) 0.0289(17) 0.0056(16) -0.0058(14) -0.0008(15)
C(15) 0.0362(17) 0.048(2) 0.0336(18) -0.0008(16) 0.0015(14) -0.0016(16)
C(16) 0.0371(18) 0.0369(18) 0.0296(16) -0.0005(14) 0.0009(13) -0.0025(14)
C(17) 0.0325(17) 0.0365(18) 0.0275(16) -0.0016(13) -0.0011(13) 0.0003(13)
C(18) 0.0381(18) 0.0355(18) 0.0307(17) 0.0014(14) -0.0034(14) 0.0001(14)
C(19) 0.0301(17) 0.0413(19) 0.0343(17) 0.0008(14) 0.0043(13) -0.0026(15)
C(20) 0.0317(16) 0.0405(18) 0.0305(17) -0.0030(14) -0.0029(13) 0.0012(15)
C(22) 0.0374(19) 0.043(2) 0.047(2) -0.0076(15) 0.0097(16) -0.0068(17)
C(23) 0.0386(18) 0.0396(19) 0.0406(19) -0.0053(14) 0.0078(15) -0.0035(15)
C(24) 0.0320(17) 0.0427(19) 0.0383(19) 0.0008(14) -0.0004(14) -0.0026(15)
C(25) 0.0328(17) 0.0390(17) 0.0338(17) -0.0048(14) 0.0066(13) -0.0049(14)
C(26) 0.0419(19) 0.0400(19) 0.0322(18) 0.0003(15) 0.0040(14) 0.0000(15)
C(27) 0.0384(18) 0.044(2) 0.0389(19) -0.0008(15) 0.0066(15) -0.0062(16)
C(28) 0.0290(16) 0.0399(18) 0.0279(16) -0.0019(13) -0.0039(12) 0.0019(14)
C(29) 0.0382(18) 0.048(2) 0.0429(19) -0.0042(16) 0.0041(15) -0.0008(18)
C(30) 0.0443(19) 0.0384(19) 0.0338(18) 0.0059(15) -0.0007(15) -0.0002(15)
C(32) 0.0452(19) 0.0405(19) 0.0341(18) -0.0013(16) 0.0017(15) -0.0018(15)
C(33) 0.0352(19) 0.058(2) 0.0354(19) -0.0066(17) 0.0046(14) -0.0081(17)
C(34) 0.0347(17) 0.0358(18) 0.0314(17) -0.0013(13) 0.0060(14) -0.0009(14)
C(35) 0.0463(19) 0.046(2) 0.0342(18) -0.0040(16) 0.0057(15) -0.0020(15)
C(36) 0.0428(18) 0.0410(19) 0.0373(18) -0.0034(16) 0.0028(14) 0.0031(16)
C(37) 0.048(2) 0.052(2) 0.0323(18) -0.0042(17) -0.0062(15) 0.0066(16)
C(38) 0.066(2) 0.062(2) 0.051(2) -0.014(2) 0.014(2) -0.020(2)

loop_
_atom_type_symbol
_atom_type_description
_atom_type_scat_dispersion_real
_atom_type_scat_dispersion_imag
_atom_type_scat_source
C C 0.018 0.009
;
International Tables for Crystallography
(1992, Vol. C, Tables 4.2.6.8 and 6.1.1.4)
;
H H 0.000 0.000
;
International Tables for Crystallography
(1992, Vol. C, Table 6.1.1.4)
;
O O 0.049 0.032
;
International Tables for Crystallography
(1992, Vol. C, Tables 4.2.6.8 and 6.1.1.4)
;
N N 0.031 0.018
;
International Tables for Crystallography
(1992, Vol. C, Tables 4.2.6.8 and 6.1.1.4)
;

loop_
_geom_angle_atom_site_label_1
_geom_angle_atom_site_label_2
_geom_angle_atom_site_label_3
_geom_angle
_geom_angle_publ_flag
C(9) C(1) C(11) 121.0(2) yes
C(9) C(2) C(24) 120.6(2) yes
C(12) C(7) C(14) 113.7(2) yes
C(12) C(7) C(17) 114.1(2) yes
C(12) C(7) C(18) 102.1(2) yes
C(14) C(7) C(17) 108.5(2) yes
C(14) C(7) C(18) 110.5(2) yes
C(17) C(7) C(18) 107.6(2) yes
O(4) C(8) C(34) 124.2(3) yes
O(4) C(8) C(35) 127.3(3) yes
C(34) C(8) C(35) 108.5(2) yes
C(1) C(9) C(2) 118.7(2) yes
C(1) C(9) C(37) 120.4(2) yes
C(2) C(9) C(37) 120.9(2) yes
C(16) C(10) C(19) 112.3(2) yes
C(1) C(11) C(20) 119.0(2) yes
C(1) C(11) C(28) 118.3(2) yes
C(20) C(11) C(28) 122.7(2) yes
C(7) C(12) C(36) 104.0(2) yes
C(17) C(13) C(28) 114.6(2) yes
N(2) C(14) C(7) 177.7(3) yes
C(25) C(15) C(29) 119.3(3) yes
C(10) C(16) C(34) 113.3(2) yes
C(7) C(17) C(13) 112.4(2) yes
O(3) C(18) C(7) 123.8(2) yes
O(3) C(18) C(26) 127.3(2) yes
C(7) C(18) C(26) 108.9(2) yes
O(2) C(19) C(10) 120.0(2) yes
O(2) C(19) C(25) 122.3(3) yes
C(10) C(19) C(25) 117.7(2) yes
C(11) C(20) C(24) 120.2(2) yes
C(23) C(22) C(33) 117.5(3) yes
C(23) C(22) C(38) 120.3(3) yes
C(33) C(22) C(38) 122.2(3) yes
C(22) C(23) C(25) 121.0(3) yes
C(2) C(24) C(20) 120.4(3) yes
C(15) C(25) C(19) 122.4(3) yes
C(15) C(25) C(23) 119.8(2) yes
C(19) C(25) C(23) 117.7(2) yes
C(18) C(26) C(36) 106.0(2) yes
C(30) C(27) C(35) 104.0(2) yes
O(1) C(28) C(11) 122.7(2) yes
O(1) C(28) C(13) 120.2(2) yes
C(11) C(28) C(13) 117.1(2) yes
C(15) C(29) C(33) 119.8(3) yes
C(27) C(30) C(34) 103.7(2) yes
N(1) C(32) C(34) 178.1(3) yes
C(22) C(33) C(29) 122.6(3) yes
C(8) C(34) C(16) 105.3(2) yes
C(8) C(34) C(30) 102.4(2) yes
C(8) C(34) C(32) 111.2(2) yes
C(16) C(34) C(30) 114.1(2) yes
C(16) C(34) C(32) 109.5(2) yes
C(30) C(34) C(32) 113.8(2) yes
C(8) C(35) C(27) 106.0(2) yes
C(12) C(36) C(26) 105.1(2) yes
C(9) C(1) H(1) 119.3 no
C(11) C(1) H(1) 119.7 no
C(9) C(2) H(2) 119.3 no
C(24) C(2) H(2) 120.1 no
C(16) C(10) H(27) 109.1 no
C(16) C(10) H(28) 108.4 no
C(19) C(10) H(27) 108.5 no
C(19) C(10) H(28) 109.0 no
H(27) C(10) H(28) 109.5 no
C(7) C(12) H(15) 111.0 no
C(7) C(12) H(16) 110.6 no
C(36) C(12) H(15) 110.6 no
C(36) C(12) H(16) 111.1 no
H(15) C(12) H(16) 109.5 no
C(17) C(13) H(29) 107.9 no
C(17) C(13) H(30) 108.0 no
C(28) C(13) H(29) 108.3 no
C(28) C(13) H(30) 108.4 no
H(29) C(13) H(30) 109.5 no
C(25) C(15) H(3) 120.1 no
C(29) C(15) H(3) 120.6 no
C(10) C(16) H(31) 107.9 no
C(10) C(16) H(32) 108.6 no
C(34) C(16) H(31) 108.4 no
C(34) C(16) H(32) 109.1 no
H(31) C(16) H(32) 109.5 no
C(7) C(17) H(33) 108.7 no
C(7) C(17) H(34) 109.0 no
C(13) C(17) H(33) 108.2 no
C(13) C(17) H(34) 109.0 no
H(33) C(17) H(34) 109.5 no
C(11) C(20) H(4) 119.7 no
C(24) C(20) H(4) 120.0 no
C(22) C(23) H(5) 119.7 no
C(25) C(23) H(5) 119.3 no
C(2) C(24) H(6) 119.7 no
C(20) C(24) H(6) 119.9 no
C(18) C(26) H(17) 109.5 no
C(18) C(26) H(18) 111.1 no
C(36) C(26) H(17) 110.2 no
C(36) C(26) H(18) 110.6 no
H(17) C(26) H(18) 109.5 no
C(30) C(27) H(19) 111.1 no
C(30) C(27) H(20) 110.4 no
C(35) C(27) H(19) 111.0 no
C(35) C(27) H(20) 110.8 no
H(19) C(27) H(20) 109.5 no
C(15) C(29) H(7) 120.1 no
C(33) C(29) H(7) 120.1 no
C(27) C(30) H(21) 111.6 no
C(27) C(30) H(22) 110.7 no
C(34) C(30) H(21) 111.0 no
C(34) C(30) H(22) 110.3 no
H(21) C(30) H(22) 109.5 no
C(22) C(33) H(8) 118.9 no
C(29) C(33) H(8) 118.5 no
C(8) C(35) H(23) 110.6 no
C(8) C(35) H(24) 109.6 no
C(27) C(35) H(23) 110.6 no
C(27) C(35) H(24) 110.5 no
H(23) C(35) H(24) 109.5 no
C(12) C(36) H(25) 110.8 no
C(12) C(36) H(26) 110.2 no
C(26) C(36) H(25) 110.6 no
C(26) C(36) H(26) 110.7 no
H(25) C(36) H(26) 109.5 no
C(9) C(37) H(9) 110.5 no
C(9) C(37) H(10) 109.0 no
C(9) C(37) H(11) 108.9 no
H(9) C(37) H(10) 109.5 no
H(9) C(37) H(11) 109.5 no
H(10) C(37) H(11) 109.5 no
C(22) C(38) H(12) 109.5 no
C(22) C(38) H(13) 109.3 no
C(22) C(38) H(14) 109.6 no
H(12) C(38) H(13) 109.5 no
H(12) C(38) H(14) 109.5 no
H(13) C(38) H(14) 109.5 no

loop_
_geom_bond_atom_site_label_1
_geom_bond_atom_site_label_2
_geom_bond_distance
_geom_bond_publ_flag
O(1) C(28) 1.216(3) yes
O(2) C(19) 1.218(3) yes
O(3) C(18) 1.211(3) yes
O(4) C(8) 1.209(3) yes
N(1) C(32) 1.152(4) yes
N(2) C(14) 1.138(4) yes
C(1) C(9) 1.403(4) yes
C(1) C(11) 1.396(4) yes
C(2) C(9) 1.390(4) yes
C(2) C(24) 1.391(4) yes
C(7) C(12) 1.537(4) yes
C(7) C(14) 1.477(4) yes
C(7) C(17) 1.552(3) yes
C(7) C(18) 1.544(4) yes
C(8) C(34) 1.546(4) yes
C(8) C(35) 1.509(4) yes
C(9) C(37) 1.512(4) yes
C(10) C(16) 1.514(3) yes
C(10) C(19) 1.512(4) yes
C(11) C(20) 1.399(4) yes
C(11) C(28) 1.495(4) yes
C(12) C(36) 1.540(4) yes
C(13) C(17) 1.524(4) yes
C(13) C(28) 1.526(4) yes
C(15) C(25) 1.395(4) yes
C(15) C(29) 1.401(4) yes
C(16) C(34) 1.553(4) yes
C(18) C(26) 1.499(4) yes
C(19) C(25) 1.490(4) yes
C(20) C(24) 1.381(4) yes
C(22) C(23) 1.406(4) yes
C(22) C(33) 1.388(4) yes
C(22) C(38) 1.484(5) yes
C(23) C(25) 1.397(4) yes
C(26) C(36) 1.532(4) yes
C(27) C(30) 1.537(4) yes
C(27) C(35) 1.528(4) yes
C(29) C(33) 1.369(5) yes
C(30) C(34) 1.543(4) yes
C(32) C(34) 1.457(4) yes
C(1) H(1) 0.950 no
C(2) H(2) 0.950 no
C(10) H(27) 0.950 no
C(10) H(28) 0.950 no
C(12) H(15) 0.950 no
C(12) H(16) 0.950 no
C(13) H(29) 0.950 no
C(13) H(30) 0.950 no
C(15) H(3) 0.950 no
C(16) H(31) 0.950 no
C(16) H(32) 0.950 no
C(17) H(33) 0.950 no
C(17) H(34) 0.950 no
C(20) H(4) 0.950 no
C(23) H(5) 0.950 no
C(24) H(6) 0.950 no
C(26) H(17) 0.950 no
C(26) H(18) 0.950 no
C(27) H(19) 0.950 no
C(27) H(20) 0.950 no
C(29) H(7) 0.950 no
C(30) H(21) 0.950 no
C(30) H(22) 0.950 no
C(33) H(8) 0.950 no
C(35) H(23) 0.950 no
C(35) H(24) 0.950 no
C(36) H(25) 0.950 no
C(36) H(26) 0.950 no
C(37) H(9) 0.950 no
C(37) H(10) 0.950 no
C(37) H(11) 0.950 no
C(38) H(12) 0.950 no
C(38) H(13) 0.950 no
C(38) H(14) 0.950 no

loop_
_geom_contact_atom_site_label_1
_geom_contact_atom_site_label_2
_geom_contact_distance
_geom_contact_site_symmetry_2
O(1) C(22) 3.459(3) 1_655
O(1) C(33) 3.531(4) 1_655
O(1) C(38) 3.578(4) 1_655
O(2) O(4) 3.493(3) 2_647
O(2) C(8) 3.183(3) 2_647
O(2) C(9) 3.508(3) .
O(2) C(30) 3.595(3) 2_647
O(2) C(35) 3.214(4) 2_647
O(2) C(37) 3.488(4) .
O(3) C(2) 3.455(4) 2_746
O(3) C(10) 3.249(3) 2_646
O(3) C(15) 3.454(4) 2_646
O(3) C(24) 3.421(3) 2_746
O(3) C(30) 3.569(3) 2_646
O(4) O(2) 3.493(3) 2_657
O(4) C(12) 3.276(3) 1_556
O(4) C(18) 3.537(3) 1_556
O(4) C(26) 3.187(3) 1_556
O(4) C(36) 3.306(3) 1_556
N(1) C(27) 3.554(4) 2_657
N(1) C(35) 3.500(4) 2_657
N(2) C(26) 3.481(4) 1_455
N(2) C(36) 3.427(4) 1_455
C(1) C(15) 3.548(4) 1_655
C(1) C(23) 3.593(4) .
C(1) C(25) 3.440(4) 1_655
C(2) O(3) 3.455(4) 2_756
C(2) C(10) 3.581(4) .
C(2) C(19) 3.397(4) .
C(8) O(2) 3.183(3) 2_657
C(9) O(2) 3.508(3) .
C(9) C(19) 3.557(4) .
C(10) O(3) 3.249(3) 2_656
C(10) C(2) 3.581(4) .
C(11) C(15) 3.505(4) 1_655
C(11) C(23) 3.500(4) .
C(11) C(29) 3.363(4) 1_655
C(11) C(33) 3.591(4) 1_655
C(12) O(4) 3.276(3) 1_554
C(15) O(3) 3.454(4) 2_656
C(15) C(1) 3.548(4) 1_455
C(15) C(11) 3.505(4) 1_455
C(15) C(24) 3.528(4) .
C(18) O(4) 3.537(3) 1_554
C(19) C(2) 3.397(4) .
C(19) C(9) 3.557(4) .
C(19) C(37) 3.568(4) 1_455
C(20) C(29) 3.535(4) 1_655
C(22) O(1) 3.459(3) 1_455
C(23) C(1) 3.593(4) .
C(23) C(11) 3.500(4) .
C(24) O(3) 3.421(3) 2_756
C(24) C(15) 3.528(4) .
C(24) C(25) 3.529(4) .
C(25) C(1) 3.440(4) 1_455
C(25) C(24) 3.529(4) .
C(26) O(4) 3.187(3) 1_554
C(26) N(2) 3.481(4) 1_655
C(26) C(35) 3.584(4) 1_654
C(27) N(1) 3.554(4) 2_647
C(28) C(29) 3.576(4) 1_655
C(28) C(33) 3.286(4) 1_655
C(29) C(11) 3.363(4) 1_455
C(29) C(20) 3.535(4) 1_455
C(29) C(28) 3.576(4) 1_455
C(29) C(38) 3.508(5) 2_656
C(30) O(2) 3.595(3) 2_657
C(30) O(3) 3.569(3) 2_656
C(33) O(1) 3.531(4) 1_455
C(33) C(11) 3.591(4) 1_455
C(33) C(28) 3.286(4) 1_455
C(35) O(2) 3.214(4) 2_657
C(35) N(1) 3.500(4) 2_647
C(35) C(26) 3.584(4) 1_456
C(36) O(4) 3.306(3) 1_554
C(36) N(2) 3.427(4) 1_655
C(37) O(2) 3.488(4) .
C(37) C(19) 3.568(4) 1_655
C(38) O(1) 3.578(4) 1_455
C(38) C(29) 3.508(5) 2_646
O(1) H(4) 3.501 2_746
O(1) H(7) 2.945 2_646
O(1) H(12) 2.740 .
O(1) H(13) 3.172 1_655
O(1) H(14) 3.563 1_655
O(1) H(16) 2.836 2_746
O(1) H(29) 3.138 2_746
O(2) H(9) 2.740 .
O(2) H(10) 3.540 1_455
O(2) H(11) 3.063 1_455
O(2) H(22) 2.963 2_647
O(2) H(24) 2.559 2_647
O(3) H(2) 3.267 2_746
O(3) H(3) 2.524 2_646
O(3) H(6) 3.219 2_746
O(3) H(21) 2.780 2_646
O(3) H(27) 2.635 2_646
O(3) H(28) 3.000 2_646
O(4) H(11) 2.859 2_757
O(4) H(15) 2.585 1_556
O(4) H(18) 2.585 1_556
O(4) H(19) 3.012 1_655
O(4) H(25) 2.996 1_556
N(1) H(2) 3.518 .
N(1) H(10) 3.185 2_757
N(1) H(11) 3.579 2_757
N(1) H(17) 3.232 2_756
N(1) H(18) 3.415 2_756
N(1) H(20) 2.834 2_657
N(1) H(23) 2.827 2_657
N(1) H(31) 2.855 2_657
N(2) H(6) 3.034 2_646
N(2) H(8) 2.816 .
N(2) H(13) 3.336 .
N(2) H(17) 2.774 1_455
N(2) H(23) 3.453 1_554
N(2) H(26) 2.677 1_455
N(2) H(34) 3.115 1_455
C(1) H(5) 3.449 .
C(1) H(16) 3.577 2_746
C(1) H(25) 3.270 2_746
C(2) H(3) 3.567 1_655
C(2) H(21) 3.597 1_655
C(2) H(27) 3.057 1_655
C(2) H(28) 3.009 .
C(8) H(11) 3.555 2_757
C(8) H(15) 3.328 1_556
C(9) H(27) 3.144 1_655
C(10) H(2) 3.354 .
C(10) H(10) 3.254 1_455
C(11) H(7) 3.600 1_655
C(12) H(1) 2.999 2_756
C(12) H(5) 3.546 2_656
C(12) H(14) 3.242 2_656
C(13) H(8) 3.365 1_655
C(13) H(12) 3.326 .
C(13) H(14) 3.374 2_656
C(14) H(3) 3.531 2_646
C(14) H(8) 3.400 .
C(14) H(14) 3.424 2_656
C(14) H(23) 3.544 1_554
C(14) H(26) 3.525 1_455
C(15) H(6) 3.567 .
C(15) H(33) 3.477 2_656
C(16) H(10) 3.392 1_455
C(16) H(22) 3.500 2_647
C(17) H(6) 3.585 2_746
C(17) H(7) 3.411 2_646
C(17) H(8) 3.455 1_655
C(18) H(3) 3.399 2_646
C(18) H(6) 3.240 2_746
C(19) H(2) 3.528 .
C(19) H(9) 3.427 .
C(19) H(10) 3.390 1_455
C(19) H(11) 3.193 1_455
C(20) H(7) 3.447 1_655
C(20) H(13) 3.201 2_656
C(20) H(33) 3.587 2_756
C(22) H(30) 3.315 .
C(23) H(1) 3.425 1_455
C(23) H(15) 3.463 2_646
C(24) H(3) 3.593 .
C(24) H(3) 3.546 1_655
C(24) H(17) 3.529 2_756
C(24) H(28) 3.233 .
C(25) H(1) 3.531 1_455
C(26) H(6) 3.392 2_746
C(26) H(19) 3.448 1_654
C(26) H(23) 3.038 1_654
C(26) H(24) 3.600 1_654
C(27) H(9) 3.067 2_657
C(27) H(10) 3.403 1_455
C(27) H(18) 3.088 1_456
C(27) H(25) 3.331 1_456
C(28) H(8) 3.383 1_655
C(28) H(12) 2.928 .
C(29) H(4) 3.540 .
C(29) H(12) 2.950 2_656
C(29) H(13) 3.455 2_656
C(29) H(14) 3.592 2_656
C(29) H(29) 3.258 1_455
C(29) H(33) 3.226 2_656
C(30) H(9) 3.274 2_657
C(32) H(31) 3.093 2_657
C(33) H(12) 3.541 2_656
C(33) H(29) 3.222 1_455
C(33) H(30) 3.062 .
C(33) H(34) 3.431 1_455
C(35) H(9) 3.409 2_657
C(35) H(15) 3.551 1_556
C(35) H(17) 3.389 1_456
C(35) H(18) 3.293 1_456
C(35) H(25) 3.091 1_456
C(36) H(1) 2.977 2_756
C(36) H(11) 3.553 2_756
C(36) H(19) 3.493 1_654
C(36) H(23) 3.319 1_654
C(36) H(24) 3.214 1_654
C(37) H(19) 3.070 2_647
C(37) H(20) 3.474 1_655
C(37) H(22) 3.515 2_647
C(37) H(25) 3.241 2_746
C(37) H(27) 3.269 1_655
C(37) H(31) 3.495 1_655
C(38) H(4) 3.086 2_646
C(38) H(7) 2.995 2_646
C(38) H(16) 3.371 2_646
C(38) H(30) 3.540 .
C(38) H(30) 3.411 2_646
H(1) C(12) 2.999 2_746
H(1) C(23) 3.425 1_655
H(1) C(25) 3.531 1_655
H(1) C(36) 2.977 2_746
H(1) H(5) 3.516 .
H(1) H(15) 2.985 2_746
H(1) H(16) 2.665 2_746
H(1) H(25) 2.485 2_746
H(1) H(26) 3.115 2_746
H(2) O(3) 3.267 2_756
H(2) N(1) 3.518 .
H(2) C(10) 3.354 .
H(2) C(19) 3.528 .
H(2) H(20) 3.559 1_655
H(2) H(21) 2.890 1_655
H(2) H(27) 2.937 1_655
H(2) H(28) 2.736 .
H(2) H(32) 3.059 .
H(3) O(3) 2.524 2_656
H(3) C(2) 3.567 1_455
H(3) C(14) 3.531 2_656
H(3) C(18) 3.399 2_656
H(3) C(24) 3.546 1_455
H(3) C(24) 3.593 .
H(3) H(6) 3.408 .
H(3) H(33) 3.006 2_656
H(4) O(1) 3.501 2_756
H(4) C(29) 3.540 .
H(4) C(38) 3.086 2_656
H(4) H(7) 3.375 1_655
H(4) H(12) 3.517 2_656
H(4) H(13) 2.328 2_656
H(4) H(14) 3.078 2_656
H(4) H(33) 3.316 2_756
H(4) H(34) 3.478 2_756
H(5) C(1) 3.449 .
H(5) C(12) 3.546 2_646
H(5) H(1) 3.516 .
H(5) H(15) 2.880 2_646
H(5) H(16) 3.351 2_646
H(5) H(24) 2.984 2_647
H(6) O(3) 3.219 2_756
H(6) N(2) 3.034 2_656
H(6) C(15) 3.567 .
H(6) C(17) 3.585 2_756
H(6) C(18) 3.240 2_756
H(6) C(26) 3.392 2_756
H(6) H(3) 3.408 .
H(6) H(13) 3.459 2_656
H(6) H(17) 2.712 2_756
H(6) H(28) 3.120 .
H(6) H(33) 3.375 2_756
H(6) H(34) 3.036 2_756
H(7) O(1) 2.945 2_656
H(7) C(11) 3.600 1_455
H(7) C(17) 3.411 2_656
H(7) C(20) 3.447 1_455
H(7) C(38) 2.995 2_656
H(7) H(4) 3.375 1_455
H(7) H(12) 2.262 2_656
H(7) H(13) 3.107 2_656
H(7) H(14) 3.217 2_656
H(7) H(29) 2.977 1_455
H(7) H(33) 2.478 2_656
H(8) N(2) 2.816 .
H(8) C(13) 3.365 1_455
H(8) C(14) 3.400 .
H(8) C(17) 3.455 1_455
H(8) C(28) 3.383 1_455
H(8) H(12) 3.362 2_656
H(8) H(14) 3.285 2_656
H(8) H(26) 3.448 1_455
H(8) H(29) 2.940 1_455
H(8) H(30) 2.878 .
H(8) H(34) 2.740 1_455
H(9) O(2) 2.740 .
H(9) C(19) 3.427 .
H(9) C(27) 3.067 2_647
H(9) C(30) 3.274 2_647
H(9) C(35) 3.409 2_647
H(9) H(19) 2.439 2_647
H(9) H(22) 2.658 2_647
H(9) H(24) 2.852 2_647
H(9) H(25) 3.074 2_746
H(9) H(32) 3.170 .
H(10) O(2) 3.540 1_655
H(10) N(1) 3.185 2_747
H(10) C(10) 3.254 1_655
H(10) C(16) 3.392 1_655
H(10) C(19) 3.390 1_655
H(10) C(27) 3.403 1_655
H(10) H(19) 3.511 2_647
H(10) H(20) 2.547 1_655
H(10) H(21) 3.285 1_655
H(10) H(27) 2.740 1_655
H(10) H(31) 2.736 1_655
H(10) H(32) 3.501 .
H(11) O(2) 3.063 1_655
H(11) O(4) 2.859 2_747
H(11) N(1) 3.579 2_747
H(11) C(8) 3.555 2_747
H(11) C(19) 3.193 1_655
H(11) C(36) 3.553 2_746
H(11) H(15) 3.293 2_746
H(11) H(19) 2.899 2_647
H(11) H(25) 2.713 2_746
H(11) H(27) 3.453 1_655
H(11) H(31) 3.444 1_655
H(12) O(1) 2.740 .
H(12) C(13) 3.326 .
H(12) C(28) 2.928 .
H(12) C(29) 2.950 2_646
H(12) C(33) 3.541 2_646
H(12) H(4) 3.517 2_646
H(12) H(7) 2.262 2_646
H(12) H(8) 3.362 2_646
H(12) H(30) 3.024 .
H(12) H(33) 3.087 .
H(13) O(1) 3.172 1_455
H(13) N(2) 3.336 .
H(13) C(20) 3.201 2_646
H(13) C(29) 3.455 2_646
H(13) H(4) 2.328 2_646
H(13) H(6) 3.459 2_646
H(13) H(7) 3.107 2_646
H(13) H(16) 3.529 2_646
H(13) H(29) 3.406 2_646
H(13) H(30) 3.300 2_646
H(13) H(34) 3.239 1_455
H(14) O(1) 3.563 1_455
H(14) C(12) 3.242 2_646
H(14) C(13) 3.374 2_646
H(14) C(14) 3.424 2_646
H(14) C(29) 3.592 2_646
H(14) H(4) 3.078 2_646
H(14) H(7) 3.217 2_646
H(14) H(8) 3.285 2_646
H(14) H(15) 3.189 2_646
H(14) H(16) 2.639 2_646
H(14) H(29) 3.189 2_646
H(14) H(30) 2.720 2_646
H(15) O(4) 2.585 1_554
H(15) C(8) 3.328 1_554
H(15) C(23) 3.463 2_656
H(15) C(35) 3.551 1_554
H(15) H(1) 2.985 2_756
H(15) H(5) 2.880 2_656
H(15) H(11) 3.293 2_756
H(15) H(14) 3.189 2_656
H(15) H(23) 3.491 1_554
H(15) H(24) 3.270 1_554
H(16) O(1) 2.836 2_756
H(16) C(1) 3.577 2_756
H(16) C(38) 3.371 2_656
H(16) H(1) 2.665 2_756
H(16) H(5) 3.351 2_656
H(16) H(13) 3.529 2_656
H(16) H(14) 2.639 2_656
H(17) N(1) 3.232 2_746
H(17) N(2) 2.774 1_655
H(17) C(24) 3.529 2_746
H(17) C(35) 3.389 1_654
H(17) H(6) 2.712 2_746
H(17) H(23) 2.648 1_654
H(17) H(24) 3.514 1_654
H(18) O(4) 2.585 1_554
H(18) N(1) 3.415 2_746
H(18) C(27) 3.088 1_654
H(18) C(35) 3.293 1_654
H(18) H(19) 2.768 1_654
H(18) H(20) 2.898 1_654
H(18) H(23) 2.870 1_654
H(18) H(24) 3.451 1_654
H(19) O(4) 3.012 1_455
H(19) C(26) 3.448 1_456
H(19) C(36) 3.493 1_456
H(19) C(37) 3.070 2_657
H(19) H(9) 2.439 2_657
H(19) H(10) 3.511 2_657
H(19) H(11) 2.899 2_657
H(19) H(18) 2.768 1_456
H(19) H(25) 2.771 1_456
H(20) N(1) 2.834 2_647
H(20) C(37) 3.474 1_455
H(20) H(2) 3.559 1_455
H(20) H(10) 2.547 1_455
H(20) H(18) 2.898 1_456
H(21) O(3) 2.780 2_656
H(21) C(2) 3.597 1_455
H(21) H(2) 2.890 1_455
H(21) H(10) 3.285 1_455
H(22) O(2) 2.963 2_657
H(22) C(16) 3.500 2_657
H(22) C(37) 3.515 2_657
H(22) H(9) 2.658 2_657
H(22) H(31) 3.178 2_657
H(22) H(32) 2.944 2_657
H(23) N(1) 2.827 2_647
H(23) N(2) 3.453 1_556
H(23) C(14) 3.544 1_556
H(23) C(26) 3.038 1_456
H(23) C(36) 3.319 1_456
H(23) H(15) 3.491 1_556
H(23) H(17) 2.648 1_456
H(23) H(18) 2.870 1_456
H(23) H(25) 3.054 1_456
H(23) H(26) 3.338 1_456
H(24) O(2) 2.559 2_657
H(24) C(26) 3.600 1_456
H(24) C(36) 3.214 1_456
H(24) H(5) 2.984 2_657
H(24) H(9) 2.852 2_657
H(24) H(15) 3.270 1_556
H(24) H(17) 3.514 1_456
H(24) H(18) 3.451 1_456
H(24) H(25) 2.601 1_456
H(24) H(26) 3.220 1_456
H(25) O(4) 2.996 1_554
H(25) C(1) 3.270 2_756
H(25) C(27) 3.331 1_654
H(25) C(35) 3.091 1_654
H(25) C(37) 3.241 2_756
H(25) H(1) 2.485 2_756
H(25) H(9) 3.074 2_756
H(25) H(11) 2.713 2_756
H(25) H(19) 2.771 1_654
H(25) H(23) 3.054 1_654
H(25) H(24) 2.601 1_654
H(26) N(2) 2.677 1_655
H(26) C(14) 3.525 1_655
H(26) H(1) 3.115 2_756
H(26) H(8) 3.448 1_655
H(26) H(23) 3.338 1_654
H(26) H(24) 3.220 1_654
H(27) O(3) 2.635 2_656
H(27) C(2) 3.057 1_455
H(27) C(9) 3.144 1_455
H(27) C(37) 3.269 1_455
H(27) H(2) 2.937 1_455
H(27) H(10) 2.740 1_455
H(27) H(11) 3.453 1_455
H(28) O(3) 3.000 2_656
H(28) C(2) 3.009 .
H(28) C(24) 3.233 .
H(28) H(2) 2.736 .
H(28) H(6) 3.120 .
H(29) O(1) 3.138 2_756
H(29) C(29) 3.258 1_655
H(29) C(33) 3.222 1_655
H(29) H(7) 2.977 1_655
H(29) H(8) 2.940 1_655
H(29) H(13) 3.406 2_656
H(29) H(14) 3.189 2_656
H(30) C(22) 3.315 .
H(30) C(33) 3.062 .
H(30) C(38) 3.540 .
H(30) C(38) 3.411 2_656
H(30) H(8) 2.878 .
H(30) H(12) 3.024 .
H(30) H(13) 3.300 2_656
H(30) H(14) 2.720 2_656
H(31) N(1) 2.855 2_647
H(31) C(32) 3.093 2_647
H(31) C(37) 3.495 1_455
H(31) H(10) 2.736 1_455
H(31) H(11) 3.444 1_455
H(31) H(22) 3.178 2_647
H(32) H(2) 3.059 .
H(32) H(9) 3.170 .
H(32) H(10) 3.501 .
H(32) H(22) 2.944 2_647
H(33) C(15) 3.477 2_646
H(33) C(20) 3.587 2_746
H(33) C(29) 3.226 2_646
H(33) H(3) 3.006 2_646
H(33) H(4) 3.316 2_746
H(33) H(6) 3.375 2_746
H(33) H(7) 2.478 2_646
H(33) H(12) 3.087 .
H(34) N(2) 3.115 1_655
H(34) C(33) 3.431 1_655
H(34) H(4) 3.478 2_746
H(34) H(6) 3.036 2_746
H(34) H(8) 2.740 1_655
H(34) H(13) 3.239 1_655

loop_
_geom_torsion_atom_site_label_1
_geom_torsion_atom_site_label_2
_geom_torsion_atom_site_label_3
_geom_torsion_atom_site_label_4
_geom_torsion
C(9) C(1) C(11) C(20) -1.4(4)
C(9) C(1) C(11) C(28) 179.8(2)
C(11) C(1) C(9) C(2) 0.8(4)
C(11) C(1) C(9) C(37) 178.3(2)
C(9) C(2) C(24) C(20) -1.7(4)
C(24) C(2) C(9) C(1) 0.7(4)
C(24) C(2) C(9) C(37) -176.7(2)
C(12) C(7) C(14) N(2) -155(8)
C(14) C(7) C(12) C(36) -155.5(2)
C(12) C(7) C(17) C(13) 61.4(3)
C(17) C(7) C(12) C(36) 79.3(2)
C(12) C(7) C(18) O(3) -154.6(2)
C(12) C(7) C(18) C(26) 25.3(2)
C(18) C(7) C(12) C(36) -36.4(2)
C(14) C(7) C(17) C(13) -66.5(3)
C(17) C(7) C(14) N(2) -27(8)
C(14) C(7) C(18) O(3) -33.3(4)
C(14) C(7) C(18) C(26) 146.5(2)
C(18) C(7) C(14) N(2) 91(8)
C(17) C(7) C(18) O(3) 85.0(3)
C(17) C(7) C(18) C(26) -95.2(2)
C(18) C(7) C(17) C(13) 173.9(2)
O(4) C(8) C(34) C(16) 79.5(3)
O(4) C(8) C(34) C(30) -160.9(3)
O(4) C(8) C(34) C(32) -39.0(4)
O(4) C(8) C(35) C(27) -175.3(3)
C(34) C(8) C(35) C(27) 3.3(3)
C(35) C(8) C(34) C(16) -99.1(2)
C(35) C(8) C(34) C(30) 20.4(3)
C(35) C(8) C(34) C(32) 142.3(2)
C(16) C(10) C(19) O(2) 2.5(4)
C(16) C(10) C(19) C(25) -177.8(2)
C(19) C(10) C(16) C(34) -180.0(2)
C(1) C(11) C(20) C(24) 0.4(4)
C(1) C(11) C(28) O(1) 3.0(4)
C(1) C(11) C(28) C(13) -178.0(2)
C(20) C(11) C(28) O(1) -175.8(2)
C(20) C(11) C(28) C(13) 3.2(4)
C(28) C(11) C(20) C(24) 179.2(2)
C(7) C(12) C(36) C(26) 35.1(2)
C(17) C(13) C(28) O(1) -10.1(4)
C(17) C(13) C(28) C(11) 170.9(2)
C(28) C(13) C(17) C(7) 162.1(2)
C(25) C(15) C(29) C(33) 0.2(3)
C(29) C(15) C(25) C(19) -179.2(2)
C(29) C(15) C(25) C(23) -0.5(4)
C(10) C(16) C(34) C(8) 176.0(2)
C(10) C(16) C(34) C(30) 64.5(3)
C(10) C(16) C(34) C(32) -64.3(3)
O(3) C(18) C(26) C(36) 175.9(3)
C(7) C(18) C(26) C(36) -3.9(3)
O(2) C(19) C(25) C(15) 176.7(3)
O(2) C(19) C(25) C(23) -2.1(4)
C(10) C(19) C(25) C(15) -3.0(4)
C(10) C(19) C(25) C(23) 178.3(2)
C(11) C(20) C(24) C(2) 1.1(4)
C(23) C(22) C(33) C(29) -0.3(5)
C(33) C(22) C(23) C(25) -0.0(4)
C(38) C(22) C(23) C(25) -178.6(3)
C(38) C(22) C(33) C(29) 178.2(3)
C(22) C(23) C(25) C(15) 0.4(4)
C(22) C(23) C(25) C(19) 179.2(2)
C(18) C(26) C(36) C(12) -19.2(3)
C(30) C(27) C(35) C(8) -26.0(3)
C(35) C(27) C(30) C(34) 39.0(3)
C(15) C(29) C(33) C(22) 0.2(4)
C(27) C(30) C(34) C(8) -36.2(2)
C(27) C(30) C(34) C(16) 77.1(3)
C(27) C(30) C(34) C(32) -156.3(2)
N(1) C(32) C(34) C(8) 99(9)
N(1) C(32) C(34) C(16) -17(9)
N(1) C(32) C(34) C(30) -146(9)
